data_4132839
loop_
_publ_author_name
'Evariste, Sloane'
'Khalil, Ali Moustafa'
'Moussa, Mehdi Elsayed'
'Chan, Alan Kwun-Wa'
'Hong, Eugene Yau-Hin'
'Wong, Hok-Lai'
'Le Guennic, Boris'
'Calvez, Guillaume'
'Costuas, Karine'
'Yam, Vivian Wing-Wah'
'Lescop, Christophe'

_publ_section_title
;
 Adaptive Coordination-Driven Supramolecular Syntheses toward New
 Polymetallic Cu(I) Luminescent Assemblies.
;
_journal_issue 39
_journal_name_full 'Journal of the American Chemical Society'
_journal_page_first 12521
_journal_page_last 12526
_journal_paper_doi 10.1021/jacs.8b06901
_journal_volume 140
_journal_year 2018
_chemical_formula_moiety 'C52 H44 Cl0 Cu2 F0 N2 P4'
_chemical_formula_sum 'C52 H44 Cl0 Cu2 F0 N2 P4'
_chemical_formula_weight 947.85
_space_group_IT_number 170
_space_group_name_Hall 'P 65'
_space_group_name_H-M_alt 'P 65'
_symmetry_cell_setting trigonal
_symmetry_space_group_name_H-M 'P 65'
_atom_sites_solution_hydrogens geom
_atom_sites_solution_primary direct
_atom_sites_solution_secondary difmap
_audit_creation_method SHELXL-97
_cell_angle_alpha 90
_cell_angle_beta 90
_cell_angle_gamma 120
_cell_formula_units_Z 6
_cell_length_a 25.734(2)
_cell_length_b 25.734
_cell_length_c 15.573(1)
_cell_measurement_reflns_used 4627
_cell_measurement_temperature 100(2)
_cell_measurement_theta_max 22.00
_cell_measurement_theta_min 2.25
_cell_volume 8931.4(9)
_computing_structure_refinement 'SHELXL-97 (Sheldrick, 1997)'
_computing_structure_solution 'SHELXS-97 (Sheldrick, 1990)'
_diffrn_ambient_temperature 100(2)
_diffrn_measured_fraction_theta_full 0.998
_diffrn_measured_fraction_theta_max 0.998
_diffrn_measurement_device_type CCD
_diffrn_measurement_method none
_diffrn_radiation_monochromator graphite
_diffrn_radiation_source 'fine-focus sealed tube'
_diffrn_radiation_type MoK\a
_diffrn_radiation_wavelength 0.71069
_diffrn_reflns_av_R_equivalents 0.0583
_diffrn_reflns_av_sigmaI/netI 0.1146
_diffrn_reflns_limit_h_max 22
_diffrn_reflns_limit_h_min -31
_diffrn_reflns_limit_k_max 32
_diffrn_reflns_limit_k_min -26
_diffrn_reflns_limit_l_max 18
_diffrn_reflns_limit_l_min -19
_diffrn_reflns_number 27706
_diffrn_reflns_theta_full 26.35
_diffrn_reflns_theta_max 26.35
_diffrn_reflns_theta_min 0.91
_diffrn_standards_decay_% none
_exptl_absorpt_coefficient_mu 0.851
_exptl_absorpt_correction_type none
_exptl_crystal_colour white
_exptl_crystal_density_diffrn 1.057
_exptl_crystal_density_method 'not measured'
_exptl_crystal_description needle
_exptl_crystal_F_000 2928
_exptl_crystal_size_max 0.3
_exptl_crystal_size_mid 0.08
_exptl_crystal_size_min 0.07
_refine_diff_density_max 0.592
_refine_diff_density_min -0.519
_refine_diff_density_rms 0.167
_refine_ls_abs_structure_details 'Flack H D (1983), Acta Cryst. A39, 876-881'
_refine_ls_abs_structure_Flack 0.017(15)
_refine_ls_extinction_coef 0.0027(2)
_refine_ls_extinction_expression Fc^*^=kFc[1+0.001xFc^2^\l^3^/sin(2\q)]^-1/4^
_refine_ls_extinction_method SHELXL
_refine_ls_goodness_of_fit_ref 0.935
_refine_ls_hydrogen_treatment constr
_refine_ls_matrix_type full
_refine_ls_number_parameters 501
_refine_ls_number_reflns 11644
_refine_ls_number_restraints 1
_refine_ls_restrained_S_all 0.935
_refine_ls_R_factor_all 0.0894
_refine_ls_R_factor_gt 0.0587
_refine_ls_shift/su_max 0.000
_refine_ls_shift/su_mean 0.000
_refine_ls_structure_factor_coef Fsqd
_refine_ls_weighting_details 'calc w=1/[\s^2^(Fo^2^)+(0.0757P)^2^+0.0000P] where P=(Fo^2^+2Fc^2^)/3'
_refine_ls_weighting_scheme calc
_refine_ls_wR_factor_gt 0.1356
_refine_ls_wR_factor_ref 0.1463
_reflns_number_gt 7654
_reflns_number_total 11644
_reflns_threshold_expression >2sigma(I)
_cod_data_source_file ja8b06901_si_004.cif
_cod_data_source_block sq
_cod_original_cell_volume 8931.4(10)
_cod_original_sg_symbol_H-M P65
_cod_database_code 4132839

loop_
_symmetry_equiv_pos_as_xyz
'x, y, z'
'-x, -y, z+1/2'
'-y, x-y, z+2/3'
'-x+y, -x, z+1/3'
'x-y, x, z+5/6'
'y, -x+y, z+1/6'

loop_
_atom_site_label
_atom_site_type_symbol
_atom_site_fract_x
_atom_site_fract_y
_atom_site_fract_z
_atom_site_U_iso_or_equiv
_atom_site_adp_type
_atom_site_occupancy
_atom_site_symmetry_multiplicity
_atom_site_calc_flag
_atom_site_refinement_flags
_atom_site_disorder_assembly
_atom_site_disorder_group
Cu1 Cu 0.07066(3) 0.33396(3) 0.82530(4) 0.02817(18) Uani 1 1 d . . .
Cu2 Cu -0.14826(3) 0.20716(3) 0.73492(4) 0.02825(18) Uani 1 1 d . . .
P1 P 0.07501(7) 0.39175(7) 0.93760(8) 0.0280(3) Uani 1 1 d . . .
P2 P 0.18912(7) 0.39881(8) 1.01418(9) 0.0346(4) Uani 1 1 d . . .
P11 P 0.12445(7) 0.39152(7) 0.71302(9) 0.0299(4) Uani 1 1 d . A .
P12 P 0.24690(7) 0.41633(7) 0.78573(9) 0.0275(3) Uani 1 1 d . . .
C100 C -0.0636(3) 0.2570(2) 0.7700(3) 0.0320(13) Uani 0.50 1 d P A 1
N100 N -0.0140(2) 0.2845(2) 0.7908(3) 0.0295(12) Uani 0.50 1 d P A 1
N101 N -0.0636(3) 0.2570(2) 0.7700(3) 0.0320(13) Uani 0.50 1 d P A 2
C101 C -0.0140(2) 0.2845(2) 0.7908(3) 0.0295(12) Uani 0.50 1 d P A 2
C200 C 0.0975(6) 0.2713(6) 0.8558(5) 0.107(5) Uani 0.50 1 d P A 1
N200 N 0.1251(4) 0.2584(6) 0.8701(6) 0.119(5) Uani 0.50 1 d P A 1
N201 N 0.0975(6) 0.2713(6) 0.8558(5) 0.107(5) Uani 0.50 1 d P A 2
C201 C 0.1251(4) 0.2584(6) 0.8701(6) 0.119(5) Uani 0.50 1 d P A 2
C1 C 0.0542(3) 0.4480(3) 0.9079(3) 0.0287(13) Uani 1 1 d . . .
C2 C 0.0863(4) 0.5083(3) 0.9326(6) 0.074(3) Uani 1 1 d . A .
H2 H 0.1200 0.5210 0.9672 0.089 Uiso 1 1 calc R . .
C3 C 0.0705(4) 0.5484(4) 0.9086(7) 0.080(3) Uani 1 1 d . . .
H3 H 0.0936 0.5881 0.9263 0.096 Uiso 1 1 calc R A .
C4 C 0.0224(5) 0.5327(5) 0.8598(5) 0.078(3) Uani 1 1 d . A .
H4 H 0.0113 0.5608 0.8443 0.094 Uiso 1 1 calc R . .
C5 C -0.0111(7) 0.4732(6) 0.8325(9) 0.136(5) Uani 1 1 d . . .
H5 H -0.0461 0.4599 0.8007 0.163 Uiso 1 1 calc R A .
C6 C 0.0101(4) 0.4335(4) 0.8549(6) 0.078(3) Uani 1 1 d . A .
H6 H -0.0085 0.3954 0.8304 0.094 Uiso 1 1 calc R . .
C7 C 0.0217(3) 0.3514(3) 1.0241(3) 0.0295(13) Uani 1 1 d . . .
C8 C 0.0110(3) 0.3822(3) 1.0907(3) 0.0431(17) Uani 1 1 d . A .
H8 H 0.0321 0.4239 1.0919 0.052 Uiso 1 1 calc R . .
C9 C -0.0298(3) 0.3512(3) 1.1529(4) 0.0518(19) Uani 1 1 d . . .
H9 H -0.0366 0.3718 1.1967 0.062 Uiso 1 1 calc R A .
C10 C -0.0615(4) 0.2891(4) 1.1513(4) 0.054(2) Uani 1 1 d . A .
H10 H -0.0897 0.2682 1.1939 0.065 Uiso 1 1 calc R . .
C11 C -0.0519(3) 0.2577(3) 1.0873(4) 0.0497(19) Uani 1 1 d . . .
H11 H -0.0734 0.2160 1.0865 0.060 Uiso 1 1 calc R A .
C12 C -0.0096(3) 0.2894(3) 1.0243(3) 0.0403(16) Uani 1 1 d . A .
H12 H -0.0022 0.2687 0.9816 0.048 Uiso 1 1 calc R . .
C13 C 0.1478(3) 0.4389(3) 0.9909(4) 0.0361(14) Uani 1 1 d . . .
H13A H 0.1410 0.4540 1.0443 0.043 Uiso 1 1 calc R A .
H13B H 0.1724 0.4731 0.9545 0.043 Uiso 1 1 calc R . .
C14 C 0.1484(3) 0.3498(3) 1.1043(4) 0.0402(16) Uani 1 1 d . . .
C15 C 0.1371(3) 0.3736(4) 1.1797(4) 0.0509(19) Uani 1 1 d . A .
H15 H 0.1517 0.4147 1.1843 0.061 Uiso 1 1 calc R . .
C16 C 0.1052(4) 0.3367(5) 1.2448(5) 0.076(3) Uani 1 1 d . . .
H16 H 0.0982 0.3527 1.2941 0.091 Uiso 1 1 calc R A .
C17 C 0.0827(4) 0.2756(5) 1.2397(5) 0.073(3) Uani 1 1 d . A .
H17 H 0.0601 0.2508 1.2847 0.087 Uiso 1 1 calc R . .
C18 C 0.0939(4) 0.2502(4) 1.1652(5) 0.084(3) Uani 1 1 d . . .
H18 H 0.0806 0.2094 1.1607 0.101 Uiso 1 1 calc R A .
C19 C 0.1258(3) 0.2903(3) 1.1001(4) 0.0495(19) Uani 1 1 d . A .
H19 H 0.1321 0.2748 1.0498 0.059 Uiso 1 1 calc R . .
C20 C 0.2573(3) 0.4579(3) 1.0653(4) 0.0391(16) Uani 1 1 d . . .
C21 C 0.2769(5) 0.5179(4) 1.0570(8) 0.109(4) Uani 1 1 d . A .
H21 H 0.2530 0.5299 1.0280 0.130 Uiso 1 1 calc R . .
C22 C 0.3311(5) 0.5611(4) 1.0905(8) 0.120(5) Uani 1 1 d . . .
H22 H 0.3438 0.6016 1.0839 0.144 Uiso 1 1 calc R A .
C23 C 0.3671(3) 0.5426(4) 1.1355(5) 0.056(2) Uani 1 1 d . A .
H23 H 0.4033 0.5705 1.1606 0.067 Uiso 1 1 calc R . .
C24 C 0.3474(3) 0.4839(3) 1.1404(5) 0.054(2) Uani 1 1 d . . .
H24 H 0.3707 0.4713 1.1695 0.065 Uiso 1 1 calc R A .
C25 C 0.2943(3) 0.4411(3) 1.1046(5) 0.0531(19) Uani 1 1 d . A .
H25 H 0.2835 0.4008 1.1070 0.064 Uiso 1 1 calc R . .
C501 C 0.0954(2) 0.43757(19) 0.6664(3) 0.0452(17) Uani 1 1 d G . .
C102 C 0.12107(19) 0.49904(19) 0.6789(3) 0.0507(18) Uani 1 1 d G A .
H102 H 0.1558 0.5196 0.7117 0.061 Uiso 1 1 calc R . .
C103 C 0.0949(2) 0.52977(17) 0.6425(3) 0.062(2) Uani 1 1 d G A .
H103 H 0.1121 0.5709 0.6509 0.074 Uiso 1 1 calc R . .
C104 C 0.0431(3) 0.4990(3) 0.5935(4) 0.076(3) Uani 1 1 d G A .
H104 H 0.0256 0.5196 0.5692 0.091 Uiso 1 1 calc R . .
C105 C 0.0174(3) 0.4376(3) 0.5810(5) 0.137(5) Uani 1 1 d G A .
H105 H -0.0173 0.4170 0.5482 0.164 Uiso 1 1 calc R . .
C106 C 0.0435(3) 0.40682(18) 0.6174(4) 0.110(4) Uani 1 1 d G A .
H106 H 0.0264 0.3657 0.6090 0.132 Uiso 1 1 calc R . .
C107 C 0.1296(3) 0.3520(3) 0.6173(4) 0.0376(15) Uani 1 1 d . . .
C108 C 0.1513(3) 0.3824(4) 0.5394(4) 0.062(2) Uani 1 1 d . A .
H108 H 0.1630 0.4229 0.5361 0.074 Uiso 1 1 calc R . .
C109 C 0.1558(4) 0.3541(5) 0.4686(4) 0.067(2) Uani 1 1 d . . .
H109 H 0.1687 0.3743 0.4165 0.081 Uiso 1 1 calc R A .
C110 C 0.1405(4) 0.2943(5) 0.4760(4) 0.075(3) Uani 1 1 d . A .
H110 H 0.1452 0.2748 0.4290 0.090 Uiso 1 1 calc R . .
C111 C 0.1187(4) 0.2639(4) 0.5507(5) 0.064(2) Uani 1 1 d . . .
H111 H 0.1082 0.2238 0.5537 0.077 Uiso 1 1 calc R A .
C112 C 0.1119(3) 0.2920(3) 0.6231(4) 0.0420(17) Uani 1 1 d . A .
H112 H 0.0958 0.2708 0.6737 0.050 Uiso 1 1 calc R . .
C113 C 0.2034(3) 0.4477(3) 0.7356(4) 0.0328(14) Uani 1 1 d . A .
H11A H 0.2043 0.4781 0.7734 0.039 Uiso 1 1 calc R . .
H11B H 0.2227 0.4672 0.6822 0.039 Uiso 1 1 calc R . .
C114 C 0.2663(3) 0.3826(3) 0.6954(3) 0.0316(14) Uani 1 1 d . B .
C115 C 0.2876(3) 0.4124(3) 0.6191(3) 0.0412(16) Uani 1 1 d . . .
H115 H 0.2925 0.4505 0.6119 0.049 Uiso 1 1 calc R B .
C116 C 0.3019(3) 0.3856(3) 0.5527(4) 0.0526(19) Uani 1 1 d . B .
H116 H 0.3156 0.4056 0.5006 0.063 Uiso 1 1 calc R . .
C117 C 0.2958(3) 0.3299(4) 0.5634(4) 0.0516(19) Uani 1 1 d . . .
H117 H 0.3067 0.3125 0.5197 0.062 Uiso 1 1 calc R B .
C118 C 0.2734(4) 0.3000(4) 0.6404(4) 0.054(2) Uani 1 1 d . B .
H118 H 0.2677 0.2616 0.6476 0.065 Uiso 1 1 calc R . .
C119 C 0.2596(3) 0.3268(3) 0.7063(4) 0.0452(17) Uani 1 1 d . . .
H119 H 0.2457 0.3068 0.7584 0.054 Uiso 1 1 calc R B .
C120 C 0.3178(3) 0.4877(3) 0.8075(5) 0.032(6) Uiso 0.623(8) 1 d PG B 1
C121 C 0.3466(3) 0.4925(3) 0.8850(4) 0.047(3) Uiso 0.623(8) 1 d PG B 1
H121 H 0.3316 0.4599 0.9222 0.056 Uiso 0.623(8) 1 calc PR B 1
C122 C 0.3977(3) 0.5460(4) 0.9070(4) 0.065(4) Uiso 0.623(8) 1 d PG B 1
H122 H 0.4169 0.5492 0.9589 0.078 Uiso 0.623(8) 1 calc PR B 1
C123 C 0.4200(3) 0.5947(3) 0.8514(5) 0.053(3) Uiso 0.623(8) 1 d PG B 1
H123 H 0.4542 0.6305 0.8661 0.063 Uiso 0.623(8) 1 calc PR B 1
C124 C 0.3912(4) 0.5899(3) 0.7738(5) 0.112(6) Uiso 0.623(8) 1 d PG B 1
H124 H 0.4062 0.6225 0.7366 0.134 Uiso 0.623(8) 1 calc PR B 1
C125 C 0.3401(4) 0.5364(4) 0.7519(4) 0.063(4) Uiso 0.623(8) 1 d PG B 1
H125 H 0.3208 0.5332 0.7000 0.075 Uiso 0.623(8) 1 calc PR B 1
C220 C 0.3223(5) 0.4835(6) 0.8052(8) 0.029(9) Uiso 0.377(8) 1 d PG B 2
C221 C 0.3705(6) 0.4747(5) 0.8211(8) 0.054(5) Uiso 0.377(8) 1 d PG B 2
H221 H 0.3646 0.4361 0.8238 0.064 Uiso 0.377(8) 1 calc PR B 2
C222 C 0.4276(5) 0.5238(6) 0.8331(9) 0.070(6) Uiso 0.377(8) 1 d PG B 2
H222 H 0.4598 0.5180 0.8438 0.084 Uiso 0.377(8) 1 calc PR B 2
C223 C 0.4364(5) 0.5817(5) 0.8291(9) 0.062(6) Uiso 0.377(8) 1 d PG B 2
H223 H 0.4746 0.6145 0.8370 0.074 Uiso 0.377(8) 1 calc PR B 2
C224 C 0.3882(6) 0.5904(5) 0.8131(9) 0.053(5) Uiso 0.377(8) 1 d PG B 2
H224 H 0.3941 0.6291 0.8104 0.064 Uiso 0.377(8) 1 calc PR B 2
C225 C 0.3311(5) 0.5413(7) 0.8012(9) 0.076(7) Uiso 0.377(8) 1 d PG B 2
H225 H 0.2988 0.5472 0.7905 0.092 Uiso 0.377(8) 1 calc PR B 2

loop_
_atom_site_aniso_label
_atom_site_aniso_U_11
_atom_site_aniso_U_22
_atom_site_aniso_U_33
_atom_site_aniso_U_23
_atom_site_aniso_U_13
_atom_site_aniso_U_12
Cu1 0.0286(4) 0.0315(4) 0.0233(3) -0.0025(3) 0.0029(3) 0.0142(4)
Cu2 0.0255(4) 0.0331(4) 0.0266(3) 0.0013(3) 0.0029(3) 0.0151(3)
P1 0.0251(8) 0.0351(9) 0.0268(7) -0.0049(6) -0.0002(6) 0.0173(8)
P2 0.0332(9) 0.0442(10) 0.0314(8) -0.0151(7) -0.0071(7) 0.0232(8)
P11 0.0324(9) 0.0340(9) 0.0271(7) 0.0067(6) 0.0013(6) 0.0194(8)
P12 0.0300(9) 0.0264(9) 0.0275(7) -0.0008(6) 0.0025(6) 0.0151(7)
C100 0.042(4) 0.033(3) 0.022(2) 0.000(2) 0.004(2) 0.020(3)
N100 0.023(3) 0.034(3) 0.028(2) 0.000(2) -0.002(2) 0.011(3)
N101 0.042(4) 0.033(3) 0.022(2) 0.000(2) 0.004(2) 0.020(3)
C101 0.023(3) 0.034(3) 0.028(2) 0.000(2) -0.002(2) 0.011(3)
C200 0.212(13) 0.205(11) 0.024(3) 0.035(5) 0.030(5) 0.195(12)
N200 0.049(6) 0.207(14) 0.057(5) -0.008(7) -0.014(4) 0.030(7)
N201 0.212(13) 0.205(11) 0.024(3) 0.035(5) 0.030(5) 0.195(12)
C201 0.049(6) 0.207(14) 0.057(5) -0.008(7) -0.014(4) 0.030(7)
C1 0.035(4) 0.033(3) 0.027(3) -0.001(3) 0.009(3) 0.024(3)
C2 0.052(5) 0.044(5) 0.131(8) -0.019(5) -0.020(5) 0.028(4)
C3 0.062(6) 0.042(5) 0.146(9) -0.002(5) 0.010(6) 0.034(5)
C4 0.127(9) 0.080(7) 0.066(5) 0.020(5) 0.027(6) 0.081(7)
C5 0.171(13) 0.117(10) 0.168(11) 0.001(9) -0.060(10) 0.107(10)
C6 0.077(6) 0.060(6) 0.119(7) -0.011(5) -0.037(6) 0.050(5)
C7 0.033(3) 0.042(4) 0.027(3) -0.001(3) 0.000(2) 0.029(3)
C8 0.051(4) 0.060(5) 0.026(3) 0.001(3) 0.003(3) 0.034(4)
C9 0.070(5) 0.059(5) 0.033(3) 0.006(3) 0.015(3) 0.037(4)
C10 0.069(5) 0.072(6) 0.028(3) 0.012(3) 0.010(3) 0.040(5)
C11 0.056(5) 0.061(5) 0.026(3) 0.013(3) 0.010(3) 0.025(4)
C12 0.051(4) 0.044(4) 0.027(3) -0.005(3) 0.004(3) 0.024(4)
C13 0.035(4) 0.035(4) 0.041(3) -0.016(3) -0.010(3) 0.020(3)
C14 0.031(4) 0.061(5) 0.029(3) -0.001(3) 0.001(3) 0.023(4)
C15 0.048(4) 0.082(6) 0.037(3) -0.009(4) -0.004(3) 0.044(4)
C16 0.053(5) 0.134(9) 0.040(4) 0.017(5) 0.003(4) 0.046(6)
C17 0.083(7) 0.116(8) 0.041(4) 0.035(5) 0.027(4) 0.066(7)
C18 0.111(8) 0.076(6) 0.056(5) 0.029(5) 0.024(5) 0.040(6)
C19 0.063(5) 0.052(5) 0.033(3) 0.013(3) 0.014(3) 0.029(4)
C20 0.038(4) 0.056(4) 0.034(3) -0.015(3) -0.009(3) 0.032(4)
C21 0.111(8) 0.070(7) 0.176(11) -0.054(7) -0.092(8) 0.069(7)
C22 0.128(9) 0.055(6) 0.186(12) -0.042(7) -0.118(9) 0.053(7)
C23 0.042(4) 0.053(5) 0.072(5) -0.023(4) -0.028(4) 0.023(4)
C24 0.042(4) 0.041(4) 0.073(5) 0.002(4) -0.026(4) 0.016(4)
C25 0.031(4) 0.048(5) 0.073(5) 0.012(4) -0.011(4) 0.014(4)
C501 0.048(4) 0.038(4) 0.054(4) 0.021(3) 0.009(3) 0.025(4)
C102 0.061(5) 0.059(5) 0.046(4) 0.005(3) 0.009(3) 0.040(4)
C103 0.078(6) 0.045(5) 0.072(5) 0.028(4) 0.018(4) 0.039(5)
C104 0.064(6) 0.064(6) 0.103(7) 0.034(5) -0.004(5) 0.035(5)
C105 0.150(11) 0.098(9) 0.198(13) -0.031(9) -0.110(10) 0.090(9)
C106 0.110(8) 0.074(7) 0.166(10) -0.029(7) -0.093(8) 0.061(7)
C107 0.038(4) 0.047(4) 0.029(3) -0.001(3) -0.004(3) 0.022(3)
C108 0.061(5) 0.071(6) 0.026(3) 0.002(3) -0.005(3) 0.013(4)
C109 0.058(5) 0.098(7) 0.034(4) -0.007(4) 0.000(3) 0.031(5)
C110 0.076(6) 0.147(10) 0.024(3) -0.024(5) -0.011(4) 0.072(7)
C111 0.082(6) 0.080(6) 0.056(5) -0.014(4) -0.010(4) 0.060(5)
C112 0.060(5) 0.060(5) 0.024(3) -0.003(3) -0.001(3) 0.043(4)
C113 0.032(3) 0.022(3) 0.042(3) 0.005(3) 0.007(3) 0.012(3)
C114 0.028(3) 0.037(4) 0.032(3) -0.004(3) -0.002(3) 0.018(3)
C115 0.052(4) 0.045(4) 0.024(3) -0.006(3) -0.001(3) 0.022(4)
C116 0.059(5) 0.062(5) 0.027(3) -0.009(3) -0.004(3) 0.023(4)
C117 0.059(5) 0.077(6) 0.036(3) -0.026(4) -0.008(3) 0.047(4)
C118 0.089(6) 0.063(5) 0.045(4) -0.017(3) -0.008(4) 0.063(5)
C119 0.058(5) 0.054(5) 0.039(3) 0.000(3) 0.007(3) 0.040(4)

loop_
_atom_type_symbol
_atom_type_description
_atom_type_scat_dispersion_real
_atom_type_scat_dispersion_imag
_atom_type_scat_source
C C 0.0033 0.0016 'International Tables Vol C Tables 4.2.6.8 and 6.1.1.4'
H H 0.0000 0.0000 'International Tables Vol C Tables 4.2.6.8 and 6.1.1.4'
N N 0.0061 0.0033 'International Tables Vol C Tables 4.2.6.8 and 6.1.1.4'
F F 0.0171 0.0103 'International Tables Vol C Tables 4.2.6.8 and 6.1.1.4'
P P 0.1023 0.0942 'International Tables Vol C Tables 4.2.6.8 and 6.1.1.4'
Cl Cl 0.1484 0.1585 'International Tables Vol C Tables 4.2.6.8 and 6.1.1.4'
Cu Cu 0.3201 1.2651 'International Tables Vol C Tables 4.2.6.8 and 6.1.1.4'

loop_
_geom_angle_atom_site_label_1
_geom_angle_atom_site_label_2
_geom_angle_atom_site_label_3
_geom_angle
_geom_angle_site_symmetry_1
_geom_angle_site_symmetry_3
N100 Cu1 C200 104.3(4) . .
N100 Cu1 P1 108.11(16) . .
C200 Cu1 P1 113.8(2) . .
N100 Cu1 P11 109.21(15) . .
C200 Cu1 P11 110.4(3) . .
P1 Cu1 P11 110.75(7) . .
C100 Cu2 P2 110.63(15) . 5_554
C100 Cu2 P12 111.28(15) . 5_554
P2 Cu2 P12 114.23(7) 5_554 5_554
C100 Cu2 C201 91.0(4) . 5_554
P2 Cu2 C201 112.7(3) 5_554 5_554
P12 Cu2 C201 114.7(2) 5_554 5_554
C100 Cu2 N200 91.0(4) . 5_554
P2 Cu2 N200 112.7(3) 5_554 5_554
P12 Cu2 N200 114.7(2) 5_554 5_554
C201 Cu2 N200 0.00(13) 5_554 5_554
C7 P1 C1 101.6(3) . .
C7 P1 C13 105.6(3) . .
C1 P1 C13 101.3(3) . .
C7 P1 Cu1 114.8(2) . .
C1 P1 Cu1 112.67(18) . .
C13 P1 Cu1 118.75(19) . .
C14 P2 C20 102.7(3) . .
C14 P2 C13 104.1(3) . .
C20 P2 C13 101.6(3) . .
C14 P2 Cu2 116.5(2) . 6
C20 P2 Cu2 113.6(2) . 6
C13 P2 Cu2 116.29(19) . 6
C107 P11 C113 103.4(3) . .
C107 P11 C501 101.6(3) . .
C113 P11 C501 102.4(2) . .
C107 P11 Cu1 116.9(2) . .
C113 P11 Cu1 116.04(19) . .
C501 P11 Cu1 114.50(18) . .
C114 P12 C113 104.4(3) . .
C114 P12 C120 103.9(3) . .
C113 P12 C120 98.9(3) . .
C114 P12 C220 99.2(5) . .
C113 P12 C220 103.9(5) . .
C120 P12 C220 6.1(6) . .
C114 P12 Cu2 114.5(2) . 6
C113 P12 Cu2 118.35(19) . 6
C120 P12 Cu2 114.7(2) . 6
C220 P12 Cu2 114.3(4) . 6
N100 C100 Cu2 177.9(5) . .
C100 N100 Cu1 178.1(5) . .
N200 C200 Cu1 155.8(17) . .
C200 N200 Cu2 96.3(16) . 6
C6 C1 C2 116.2(7) . .
C6 C1 P1 119.4(5) . .
C2 C1 P1 124.1(5) . .
C3 C2 C1 122.6(8) . .
C4 C3 C2 121.4(9) . .
C3 C4 C5 118.4(9) . .
C4 C5 C6 117.9(11) . .
C1 C6 C5 122.9(9) . .
C12 C7 C8 118.8(5) . .
C12 C7 P1 119.8(4) . .
C8 C7 P1 121.5(5) . .
C9 C8 C7 120.3(7) . .
C8 C9 C10 120.1(6) . .
C11 C10 C9 120.9(7) . .
C10 C11 C12 118.9(7) . .
C7 C12 C11 121.0(6) . .
P1 C13 P2 113.5(3) . .
C19 C14 C15 117.9(6) . .
C19 C14 P2 121.4(5) . .
C15 C14 P2 120.6(6) . .
C16 C15 C14 120.0(8) . .
C15 C16 C17 121.3(8) . .
C16 C17 C18 120.1(7) . .
C19 C18 C17 115.7(8) . .
C14 C19 C18 124.9(7) . .
C21 C20 C25 118.4(7) . .
C21 C20 P2 123.7(5) . .
C25 C20 P2 117.4(5) . .
C20 C21 C22 121.7(8) . .
C21 C22 C23 118.9(8) . .
C24 C23 C22 117.7(7) . .
C23 C24 C25 123.3(7) . .
C20 C25 C24 119.8(7) . .
C102 C501 C106 120.0 . .
C102 C501 P11 124.3(3) . .
C106 C501 P11 115.7(3) . .
C501 C102 C103 120.0 . .
C104 C103 C102 120.0 . .
C103 C104 C105 120.0 . .
C106 C105 C104 120.0 . .
C105 C106 C501 120.0 . .
C112 C107 C108 120.0(6) . .
C112 C107 P11 119.4(4) . .
C108 C107 P11 120.7(6) . .
C109 C108 C107 121.4(8) . .
C108 C109 C110 118.3(7) . .
C111 C110 C109 121.1(7) . .
C110 C111 C112 121.1(8) . .
C107 C112 C111 118.1(6) . .
P11 C113 P12 114.1(3) . .
C119 C114 C115 120.1(6) . .
C119 C114 P12 118.4(4) . .
C115 C114 P12 121.5(5) . .
C114 C115 C116 119.8(6) . .
C117 C116 C115 120.5(6) . .
C116 C117 C118 118.9(6) . .
C119 C118 C117 120.5(7) . .
C118 C119 C114 120.1(6) . .
C121 C120 C125 120.0 . .
C121 C120 P12 117.5(4) . .
C125 C120 P12 122.4(4) . .
C122 C121 C120 120.0 . .
C121 C122 C123 120.0 . .
C124 C123 C122 120.0 . .
C123 C124 C125 120.0 . .
C124 C125 C120 120.0 . .
C221 C220 C225 120.0 . .
C221 C220 P12 118.5(8) . .
C225 C220 P12 121.4(8) . .
C222 C221 C220 120.0 . .
C221 C222 C223 120.0 . .
C224 C223 C222 120.0 . .
C223 C224 C225 120.0 . .
C224 C225 C220 120.0 . .

loop_
_geom_bond_atom_site_label_1
_geom_bond_atom_site_label_2
_geom_bond_distance
_geom_bond_site_symmetry_2
Cu1 N100 1.972(6) .
Cu1 C200 2.103(8) .
Cu1 P1 2.2618(16) .
Cu1 P11 2.2621(16) .
Cu2 C100 1.974(6) .
Cu2 P2 2.2484(16) 5_554
Cu2 P12 2.2705(16) 5_554
Cu2 C201 2.379(12) 5_554
Cu2 N200 2.379(12) 5_554
P1 C7 1.830(6) .
P1 C1 1.837(6) .
P1 C13 1.843(6) .
P2 C14 1.827(6) .
P2 C20 1.832(6) .
P2 C13 1.851(6) .
P2 Cu2 2.2485(16) 6
P11 C107 1.846(6) .
P11 C113 1.845(6) .
P11 C501 1.838(4) .
P12 C114 1.849(6) .
P12 C113 1.848(6) .
P12 C120 1.861(6) .
P12 C220 1.868(10) .
P12 Cu2 2.2705(16) 6
C100 N100 1.153(7) .
C200 N200 0.946(12) .
N200 Cu2 2.379(12) 6
C1 C6 1.299(10) .
C1 C2 1.398(9) .
C2 C3 1.340(11) .
C3 C4 1.331(12) .
C4 C5 1.397(15) .
C5 C6 1.420(13) .
C7 C12 1.380(9) .
C7 C8 1.414(8) .
C8 C9 1.357(9) .
C9 C10 1.386(10) .
C10 C11 1.381(9) .
C11 C12 1.387(9) .
C14 C19 1.341(10) .
C14 C15 1.419(9) .
C15 C16 1.352(10) .
C16 C17 1.379(13) .
C17 C18 1.430(12) .
C18 C19 1.384(10) .
C20 C21 1.370(11) .
C20 C25 1.372(9) .
C21 C22 1.379(12) .
C22 C23 1.420(10) .
C23 C24 1.335(10) .
C24 C25 1.372(9) .
C501 C102 1.3900 .
C501 C106 1.3900 .
C102 C103 1.3900 .
C103 C104 1.3900 .
C104 C105 1.3900 .
C105 C106 1.3900 .
C107 C112 1.376(9) .
C107 C108 1.401(9) .
C108 C109 1.356(10) .
C109 C110 1.391(13) .
C110 C111 1.355(11) .
C111 C112 1.397(9) .
C114 C119 1.369(9) .
C114 C115 1.371(8) .
C115 C116 1.391(9) .
C116 C117 1.374(10) .
C117 C118 1.385(10) .
C118 C119 1.379(9) .
C120 C121 1.3900 .
C120 C125 1.3900 .
C121 C122 1.3900 .
C122 C123 1.3900 .
C123 C124 1.3900 .
C124 C125 1.3900 .
C220 C221 1.3900 .
C220 C225 1.3900 .
C221 C222 1.3900 .
C222 C223 1.3900 .
C223 C224 1.3900 .
C224 C225 1.3900 .
